data_1507677
loop_
_publ_author_name
'Noujeim, Nadim'
'Zhu, Kelong'
'Vukotic, V. Nicholas'
'Loeb, Stephen J.'

_publ_section_title
;
 [2]Pseudorotaxanes from T-shaped benzimidazolium axles and [24]crown-8
 wheels.
;
_journal_issue 10
_journal_name_full 'Organic letters'
_journal_page_first 2484
_journal_page_last 2487
_journal_paper_doi 10.1021/ol300761q
_journal_volume 14
_journal_year 2012
_chemical_formula_sum 'C52 H58 B F4 N3 O10'
_chemical_formula_weight 971.82
_chemical_name_systematic
; 
 ? 
;
_space_group_IT_number 9
_symmetry_cell_setting monoclinic
_symmetry_space_group_name_Hall 'C -2yc'
_symmetry_space_group_name_H-M 'C 1 c 1'
_atom_sites_solution_hydrogens geom
_atom_sites_solution_primary direct
_atom_sites_solution_secondary difmap
_audit_creation_method SHELXL-97
_cell_angle_alpha 90.00
_cell_angle_beta 111.3680(10)
_cell_angle_gamma 90.00
_cell_formula_units_Z 4
_cell_length_a 11.7513(15)
_cell_length_b 29.638(4)
_cell_length_c 15.2776(19)
_cell_measurement_reflns_used 674
_cell_measurement_temperature 173(2)
_cell_measurement_theta_max 25.00
_cell_measurement_theta_min 1.98
_cell_volume 4955.2(11)
_computing_cell_refinement 'Bruker SAINT'
_computing_data_collection 'Bruker SMART'
_computing_data_reduction 'Bruker SHELXTL XPREP'
_computing_molecular_graphics 'Bruker SHELXTL XP'
_computing_publication_material 'Bruker SHELXTL XCIF'
_computing_structure_refinement 'SHELXL-97 (Sheldrick, 1997)'
_computing_structure_solution 'SHELXS-97 (Sheldrick, 1997)'
_diffrn_ambient_temperature 173(2)
_diffrn_measured_fraction_theta_full 0.999
_diffrn_measured_fraction_theta_max 0.999
_diffrn_measurement_device_type 'Bruker APEX-I CCD'
_diffrn_measurement_method 'phi and omega scans'
_diffrn_radiation_monochromator graphite
_diffrn_radiation_source 'fine-focus sealed tube'
_diffrn_radiation_type MoK\a
_diffrn_radiation_wavelength 0.71073
_diffrn_reflns_av_R_equivalents 0.0511
_diffrn_reflns_av_sigmaI/netI 0.0616
_diffrn_reflns_limit_h_max 13
_diffrn_reflns_limit_h_min -13
_diffrn_reflns_limit_k_max 35
_diffrn_reflns_limit_k_min -35
_diffrn_reflns_limit_l_max 18
_diffrn_reflns_limit_l_min -18
_diffrn_reflns_number 23342
_diffrn_reflns_theta_full 25.00
_diffrn_reflns_theta_max 25.00
_diffrn_reflns_theta_min 1.98
_exptl_absorpt_coefficient_mu 0.099
_exptl_absorpt_correction_T_max 0.7448
_exptl_absorpt_correction_T_min 0.6133
_exptl_absorpt_correction_type empirical
_exptl_absorpt_process_details sadabs
_exptl_crystal_colour colorless
_exptl_crystal_density_diffrn 1.303
_exptl_crystal_density_method 'not measured'
_exptl_crystal_description prism
_exptl_crystal_F_000 2048
_exptl_crystal_size_max 0.32
_exptl_crystal_size_mid 0.24
_exptl_crystal_size_min 0.18
_refine_diff_density_max 0.225
_refine_diff_density_min -0.145
_refine_diff_density_rms 0.034
_refine_ls_abs_structure_details 'Flack H D (1983), Acta Cryst. A39, 876-881'
_refine_ls_abs_structure_Flack 0.6(6)
_refine_ls_extinction_method none
_refine_ls_goodness_of_fit_ref 0.984
_refine_ls_hydrogen_treatment constr
_refine_ls_matrix_type full
_refine_ls_number_parameters 667
_refine_ls_number_reflns 8689
_refine_ls_number_restraints 112
_refine_ls_restrained_S_all 0.995
_refine_ls_R_factor_all 0.0482
_refine_ls_R_factor_gt 0.0430
_refine_ls_shift/su_max 0.001
_refine_ls_shift/su_mean 0.000
_refine_ls_structure_factor_coef Fsqd
_refine_ls_weighting_details 'calc w=1/[\s^2^(Fo^2^)+(0.0661P)^2^+0.5347P] where P=(Fo^2^+2Fc^2^)/3'
_refine_ls_weighting_scheme calc
_refine_ls_wR_factor_gt 0.1119
_refine_ls_wR_factor_ref 0.1162
_reflns_number_gt 7814
_reflns_number_total 8689
_reflns_threshold_expression >2sigma(I)
_cod_data_source_file ol300761q_si_002.cif
_cod_data_source_block nn3
_cod_depositor_comments 'Adding full bibliography for 1507677--1507678.cif.'
_cod_original_cell_volume 4955.1(11)
_cod_original_sg_symbol_H-M Cc
_cod_database_code 1507677

loop_
_symmetry_equiv_pos_as_xyz
'x, y, z'
'x, -y, z+1/2'
'x+1/2, y+1/2, z'
'x+1/2, -y+1/2, z+1/2'

loop_
_atom_site_label
_atom_site_type_symbol
_atom_site_fract_x
_atom_site_fract_y
_atom_site_fract_z
_atom_site_U_iso_or_equiv
_atom_site_adp_type
_atom_site_occupancy
_atom_site_symmetry_multiplicity
_atom_site_calc_flag
_atom_site_refinement_flags
_atom_site_disorder_assembly
_atom_site_disorder_group
O1 O 0.68308(15) -0.03515(5) -0.43719(12) 0.0449(4) Uani 1 1 d . . .
O2 O 0.64009(16) -0.00666(5) -0.62140(13) 0.0486(4) Uani 1 1 d . . .
O3 O 0.58748(18) -0.05271(6) -0.78931(13) 0.0590(5) Uani 1 1 d . . .
O4 O 0.55104(18) -0.15388(7) -0.81655(13) 0.0617(5) Uani 1 1 d . . .
O5 O 0.43392(16) -0.21828(6) -0.76933(12) 0.0496(4) Uani 1 1 d . . .
O6 O 0.28377(15) -0.20238(5) -0.66272(11) 0.0449(4) Uani 1 1 d . . .
O7 O 0.32281(15) -0.15279(6) -0.50476(12) 0.0473(4) Uani 1 1 d . . .
O8 O 0.54751(15) -0.09757(5) -0.40410(12) 0.0453(4) Uani 1 1 d . . .
C28 C 0.6686(2) -0.09780(8) -0.34780(17) 0.0423(5) Uani 1 1 d . . .
C29 C 0.7212(3) -0.12826(9) -0.27439(19) 0.0536(6) Uani 1 1 d . . .
H29A H 0.6731 -0.1501 -0.2610 0.064 Uiso 1 1 calc R . .
C30 C 0.8446(3) -0.12590(11) -0.2217(2) 0.0656(8) Uani 1 1 d . . .
H30A H 0.8793 -0.1467 -0.1736 0.079 Uiso 1 1 calc R . .
C31 C 0.9156(3) -0.09385(12) -0.2388(2) 0.0665(8) Uani 1 1 d . . .
H31A H 0.9986 -0.0926 -0.2027 0.080 Uiso 1 1 calc R . .
C32 C 0.8642(2) -0.06260(10) -0.31072(19) 0.0537(7) Uani 1 1 d . . .
H32A H 0.9131 -0.0403 -0.3219 0.064 Uiso 1 1 calc R . .
C33 C 0.7419(2) -0.06446(8) -0.36522(16) 0.0417(5) Uani 1 1 d . . .
C34 C 0.7571(3) -0.00129(9) -0.45721(19) 0.0528(6) Uani 1 1 d . . .
H34A H 0.8262 -0.0153 -0.4670 0.063 Uiso 1 1 calc R . .
H34B H 0.7881 0.0194 -0.4047 0.063 Uiso 1 1 calc R . .
C35 C 0.6815(3) 0.02346(8) -0.5429(2) 0.0569(7) Uani 1 1 d . . .
H35A H 0.6117 0.0369 -0.5331 0.068 Uiso 1 1 calc R . .
H35B H 0.7292 0.0475 -0.5555 0.068 Uiso 1 1 calc R . .
C36 C 0.6107(3) 0.01679(9) -0.7084(2) 0.0630(8) Uani 1 1 d . . .
H36A H 0.6852 0.0237 -0.7192 0.076 Uiso 1 1 calc R . .
H36B H 0.5703 0.0450 -0.7056 0.076 Uiso 1 1 calc R . .
C37 C 0.5295(3) -0.01116(10) -0.7869(2) 0.0634(8) Uani 1 1 d . . .
H37A H 0.4529 -0.0166 -0.7783 0.076 Uiso 1 1 calc R . .
H37B H 0.5119 0.0047 -0.8460 0.076 Uiso 1 1 calc R . .
C38 C 0.5232(3) -0.07797(12) -0.8712(2) 0.0694(9) Uani 1 1 d . . .
H38A H 0.5175 -0.0608 -0.9267 0.083 Uiso 1 1 calc R . .
H38B H 0.4409 -0.0841 -0.8738 0.083 Uiso 1 1 calc R . .
C39 C 0.5891(3) -0.12148(12) -0.8694(2) 0.0702(8) Uani 1 1 d . . .
H39A H 0.5704 -0.1323 -0.9330 0.084 Uiso 1 1 calc R . .
H39B H 0.6766 -0.1168 -0.8408 0.084 Uiso 1 1 calc R . .
C40 C 0.6007(3) -0.19648(11) -0.80980(19) 0.0575(7) Uani 1 1 d . . .
C41 C 0.7034(3) -0.20711(15) -0.8290(3) 0.0798(10) Uani 1 1 d . . .
H41A H 0.7438 -0.1846 -0.8487 0.096 Uiso 1 1 calc R . .
C42 C 0.7469(3) -0.25073(16) -0.8193(3) 0.0907(13) Uani 1 1 d . . .
H42A H 0.8155 -0.2575 -0.8335 0.109 Uiso 1 1 calc R . .
C43 C 0.6898(3) -0.28416(14) -0.7889(2) 0.0768(10) Uani 1 1 d . . .
H43A H 0.7207 -0.3134 -0.7808 0.092 Uiso 1 1 calc R . .
C44 C 0.5858(3) -0.27425(11) -0.77029(19) 0.0610(7) Uani 1 1 d . . .
H44A H 0.5466 -0.2970 -0.7501 0.073 Uiso 1 1 calc R . .
C45 C 0.5397(2) -0.23083(9) -0.78144(17) 0.0507(6) Uani 1 1 d . . .
C46 C 0.3675(2) -0.25332(8) -0.74351(18) 0.0491(6) Uani 1 1 d . . .
H46A H 0.4172 -0.2660 -0.6831 0.059 Uiso 1 1 calc R . .
H46B H 0.3473 -0.2773 -0.7899 0.059 Uiso 1 1 calc R . .
C47 C 0.2550(2) -0.23377(9) -0.73840(18) 0.0511(6) Uani 1 1 d . . .
H47A H 0.2096 -0.2186 -0.7971 0.061 Uiso 1 1 calc R . .
H47B H 0.2040 -0.2576 -0.7292 0.061 Uiso 1 1 calc R . .
C48 C 0.1862(2) -0.19429(11) -0.6314(2) 0.0603(7) Uani 1 1 d . . .
H48A H 0.1786 -0.2196 -0.5936 0.072 Uiso 1 1 calc R . .
H48B H 0.1105 -0.1917 -0.6852 0.072 Uiso 1 1 calc R . .
C49 C 0.2069(2) -0.15219(11) -0.5747(2) 0.0597(7) Uani 1 1 d . . .
H49A H 0.1993 -0.1262 -0.6151 0.072 Uiso 1 1 calc R . .
H49B H 0.1456 -0.1496 -0.5463 0.072 Uiso 1 1 calc R . .
C50 C 0.3414(2) -0.11912(9) -0.43529(18) 0.0480(6) Uani 1 1 d . . .
H50A H 0.2847 -0.1235 -0.4031 0.058 Uiso 1 1 calc R . .
H50B H 0.3264 -0.0896 -0.4646 0.058 Uiso 1 1 calc R . .
C51 C 0.4684(2) -0.12164(9) -0.36702(18) 0.0482(6) Uani 1 1 d . . .
H51A H 0.4733 -0.1084 -0.3077 0.058 Uiso 1 1 calc R . .
H51B H 0.4939 -0.1529 -0.3559 0.058 Uiso 1 1 calc R . .
N1 N 0.62666(16) 0.10160(6) -0.10009(12) 0.0340(4) Uani 1 1 d . . .
H1A H 0.6464 0.0746 -0.1094 0.041 Uiso 1 1 calc R . .
N2 N 0.51766(16) 0.15969(6) -0.09710(12) 0.0325(4) Uani 1 1 d . . .
H2A H 0.4550 0.1765 -0.1050 0.039 Uiso 1 1 calc R . .
C1 C 1.1338(3) -0.01967(10) -0.0218(3) 0.0689(8) Uani 1 1 d . . .
H1B H 1.1009 -0.0351 -0.0810 0.103 Uiso 1 1 calc R . .
H1C H 1.1323 -0.0394 0.0276 0.103 Uiso 1 1 calc R . .
H1D H 1.2165 -0.0108 -0.0106 0.103 Uiso 1 1 calc R . .
C2 C 1.0581(2) 0.02149(8) -0.02422(19) 0.0484(6) Uani 1 1 d . . .
C3 C 0.9559(2) 0.03212(9) -0.10285(19) 0.0508(6) Uani 1 1 d . . .
H3A H 0.9353 0.0138 -0.1558 0.061 Uiso 1 1 calc R . .
C4 C 0.8840(2) 0.06929(8) -0.10419(18) 0.0440(5) Uani 1 1 d . . .
H4A H 0.8155 0.0754 -0.1575 0.053 Uiso 1 1 calc R . .
C5 C 0.9133(2) 0.09778(7) -0.02605(16) 0.0376(5) Uani 1 1 d . . .
C6 C 1.0168(2) 0.08759(8) 0.05244(18) 0.0410(5) Uani 1 1 d . . .
H6A H 1.0385 0.1061 0.1051 0.049 Uiso 1 1 calc R . .
C7 C 1.0877(2) 0.05018(8) 0.05289(19) 0.0454(6) Uani 1 1 d . . .
H7A H 1.1565 0.0441 0.1059 0.054 Uiso 1 1 calc R . .
C8 C 0.8367(2) 0.13709(7) -0.02428(15) 0.0359(5) Uani 1 1 d . . .
C9 C 0.70794(19) 0.13588(7) -0.05882(15) 0.0339(5) Uani 1 1 d . . .
C10 C 0.63773(19) 0.17318(7) -0.05534(14) 0.0323(4) Uani 1 1 d . . .
C11 C 0.6895(2) 0.21441(7) -0.01410(14) 0.0344(5) Uani 1 1 d . . .
C12 C 0.8156(2) 0.21519(8) 0.01896(16) 0.0381(5) Uani 1 1 d . . .
H12A H 0.8552 0.2418 0.0456 0.046 Uiso 1 1 calc R . .
C13 C 0.8868(2) 0.17816(8) 0.01446(16) 0.0396(5) Uani 1 1 d . . .
H13A H 0.9714 0.1812 0.0384 0.048 Uiso 1 1 calc R . .
C14 C 0.61664(19) 0.25350(7) -0.00410(14) 0.0339(5) Uani 1 1 d . . .
C15 C 0.5145(2) 0.24810(7) 0.02024(15) 0.0388(5) Uani 1 1 d . . .
H15A H 0.4896 0.2193 0.0292 0.047 Uiso 1 1 calc R . .
C16 C 0.4494(2) 0.28519(8) 0.03130(17) 0.0429(5) Uani 1 1 d . . .
H16A H 0.3810 0.2807 0.0472 0.051 Uiso 1 1 calc R . .
C17 C 0.4837(2) 0.32897(8) 0.01917(17) 0.0436(5) Uani 1 1 d . . .
C18 C 0.5857(2) 0.33405(8) -0.00574(17) 0.0429(5) Uani 1 1 d . . .
H18A H 0.6107 0.3629 -0.0147 0.051 Uiso 1 1 calc R . .
C19 C 0.6504(2) 0.29721(7) -0.01744(17) 0.0393(5) Uani 1 1 d . . .
H19A H 0.7179 0.3017 -0.0345 0.047 Uiso 1 1 calc R . .
C20 C 0.4114(3) 0.36909(9) 0.0308(2) 0.0593(7) Uani 1 1 d . . .
H20A H 0.4493 0.3964 0.0212 0.089 Uiso 1 1 calc R . .
H20B H 0.4095 0.3690 0.0931 0.089 Uiso 1 1 calc R . .
H20C H 0.3295 0.3674 -0.0144 0.089 Uiso 1 1 calc R . .
C21 C 0.51340(19) 0.11687(7) -0.12322(15) 0.0334(5) Uani 1 1 d . . .
C22 C 0.4003(2) 0.09184(7) -0.17150(16) 0.0370(5) Uani 1 1 d . . .
C23 C 0.3772(2) 0.05113(8) -0.13745(19) 0.0464(6) Uani 1 1 d . . .
H23A H 0.4343 0.0387 -0.0833 0.056 Uiso 1 1 calc R . .
C24 C 0.2679(3) 0.02889(9) -0.1848(2) 0.0607(8) Uani 1 1 d . . .
H24A H 0.2517 0.0013 -0.1626 0.073 Uiso 1 1 calc R . .
C25 C 0.1829(3) 0.04780(10) -0.2650(2) 0.0662(8) Uani 1 1 d . . .
H25A H 0.1093 0.0331 -0.2960 0.079 Uiso 1 1 calc R . .
C26 C 0.2068(3) 0.08793(10) -0.2986(2) 0.0599(7) Uani 1 1 d . . .
H26A H 0.1496 0.1003 -0.3527 0.072 Uiso 1 1 calc R . .
C27 C 0.3154(2) 0.11028(8) -0.25281(18) 0.0450(5) Uani 1 1 d . . .
H27A H 0.3316 0.1375 -0.2762 0.054 Uiso 1 1 calc R . .
N1S N 0.5502(2) -0.19810(8) -0.12748(19) 0.0586(6) Uani 1 1 d . . .
O1S O 0.6383(3) -0.17710(13) -0.0807(2) 0.1135(11) Uani 1 1 d . . .
O2S O 0.5239(2) -0.20569(7) -0.21048(16) 0.0653(5) Uani 1 1 d . . .
C1S C 0.4713(3) -0.21640(12) -0.0803(2) 0.0683(8) Uani 1 1 d . . .
H1SA H 0.4020 -0.2310 -0.1257 0.102 Uiso 1 1 calc R . .
H1SB H 0.4440 -0.1923 -0.0509 0.102 Uiso 1 1 calc R . .
H1SC H 0.5166 -0.2379 -0.0335 0.102 Uiso 1 1 calc R . .
B1 B 0.3211(3) -0.09891(10) -0.1477(2) 0.0575(8) Uani 1 1 d DU . .
F1A F 0.3927(5) -0.06425(16) -0.1025(4) 0.112(2) Uani 0.67 1 d PDU A -1
F2A F 0.2099(3) -0.08096(13) -0.2053(3) 0.0940(12) Uani 0.67 1 d PDU A -1
F3A F 0.3669(5) -0.12369(19) -0.2001(3) 0.1119(16) Uani 0.67 1 d PDU A -1
F4A F 0.3006(6) -0.12603(14) -0.0813(4) 0.1082(15) Uani 0.67 1 d PDU A -1
F2B F 0.2644(11) -0.0885(3) -0.2349(5) 0.136(4) Uani 0.33 1 d PDU A -2
F4B F 0.2718(16) -0.1326(5) -0.1230(12) 0.238(10) Uani 0.33 1 d PDU A -2
F3B F 0.4347(9) -0.1154(3) -0.1463(9) 0.125(4) Uani 0.33 1 d PDU A -2
F1B F 0.3503(13) -0.0665(4) -0.0889(8) 0.150(6) Uani 0.33 1 d PDU A -2

loop_
_atom_site_aniso_label
_atom_site_aniso_U_11
_atom_site_aniso_U_22
_atom_site_aniso_U_33
_atom_site_aniso_U_23
_atom_site_aniso_U_13
_atom_site_aniso_U_12
O1 0.0480(9) 0.0427(9) 0.0513(10) -0.0050(7) 0.0268(8) -0.0096(7)
O2 0.0616(11) 0.0340(8) 0.0580(10) 0.0099(7) 0.0310(9) -0.0019(7)
O3 0.0668(12) 0.0629(12) 0.0468(10) 0.0120(9) 0.0201(9) -0.0043(10)
O4 0.0653(12) 0.0720(13) 0.0567(11) 0.0045(9) 0.0328(10) -0.0088(10)
O5 0.0551(10) 0.0481(9) 0.0522(10) -0.0104(8) 0.0276(8) -0.0092(8)
O6 0.0427(9) 0.0494(9) 0.0453(9) -0.0108(7) 0.0193(7) -0.0080(7)
O7 0.0450(9) 0.0463(9) 0.0555(10) -0.0142(7) 0.0242(8) -0.0037(7)
O8 0.0486(10) 0.0418(9) 0.0516(9) 0.0009(7) 0.0256(8) -0.0047(7)
C28 0.0506(14) 0.0361(12) 0.0444(13) -0.0095(10) 0.0224(11) 0.0007(10)
C29 0.0695(18) 0.0408(13) 0.0508(15) -0.0048(11) 0.0220(13) 0.0003(12)
C30 0.074(2) 0.0614(17) 0.0493(16) -0.0063(13) 0.0088(15) 0.0082(16)
C31 0.0563(17) 0.081(2) 0.0506(16) -0.0163(15) 0.0050(13) 0.0078(16)
C32 0.0502(15) 0.0650(17) 0.0509(15) -0.0205(13) 0.0244(13) -0.0088(13)
C33 0.0494(13) 0.0433(12) 0.0385(12) -0.0110(10) 0.0231(11) 0.0001(10)
C34 0.0610(16) 0.0434(13) 0.0625(16) -0.0131(12) 0.0325(14) -0.0180(12)
C35 0.0782(19) 0.0310(11) 0.0747(19) -0.0017(12) 0.0433(16) -0.0088(12)
C36 0.081(2) 0.0468(15) 0.0724(19) 0.0243(14) 0.0413(17) 0.0059(14)
C37 0.0669(18) 0.0666(18) 0.0612(18) 0.0290(15) 0.0287(14) 0.0104(15)
C38 0.076(2) 0.085(2) 0.0460(16) 0.0174(15) 0.0216(15) -0.0146(17)
C39 0.085(2) 0.085(2) 0.0508(16) -0.0029(15) 0.0364(16) -0.0199(18)
C40 0.0515(16) 0.082(2) 0.0410(14) 0.0036(13) 0.0187(12) 0.0017(14)
C41 0.060(2) 0.118(3) 0.068(2) 0.0236(19) 0.0323(16) 0.0124(19)
C42 0.066(2) 0.144(4) 0.075(2) 0.031(2) 0.0395(19) 0.040(2)
C43 0.075(2) 0.100(3) 0.0525(17) 0.0058(17) 0.0204(16) 0.0331(19)
C44 0.0641(17) 0.0748(19) 0.0420(14) -0.0060(13) 0.0169(13) 0.0083(15)
C45 0.0476(14) 0.0678(17) 0.0353(12) -0.0117(12) 0.0134(11) -0.0032(12)
C46 0.0646(16) 0.0445(13) 0.0435(13) -0.0085(10) 0.0259(12) -0.0121(12)
C47 0.0574(16) 0.0548(15) 0.0445(13) -0.0122(11) 0.0227(12) -0.0204(12)
C48 0.0414(14) 0.0753(19) 0.0697(18) -0.0221(15) 0.0271(13) -0.0153(13)
C49 0.0382(14) 0.0750(19) 0.0671(18) -0.0184(14) 0.0206(13) -0.0025(13)
C50 0.0507(15) 0.0509(14) 0.0537(15) -0.0102(11) 0.0325(12) -0.0035(11)
C51 0.0579(15) 0.0457(13) 0.0488(14) -0.0045(11) 0.0285(12) -0.0091(12)
N1 0.0387(10) 0.0303(9) 0.0346(9) -0.0005(7) 0.0151(8) 0.0030(8)
N2 0.0338(10) 0.0284(9) 0.0368(9) 0.0007(7) 0.0147(8) 0.0030(7)
C1 0.083(2) 0.0532(16) 0.088(2) 0.0137(15) 0.0517(18) 0.0239(15)
C2 0.0502(14) 0.0430(13) 0.0646(16) 0.0082(12) 0.0360(13) 0.0064(11)
C3 0.0595(16) 0.0481(14) 0.0556(15) -0.0029(11) 0.0338(13) 0.0045(12)
C4 0.0427(13) 0.0479(13) 0.0462(13) 0.0013(11) 0.0220(11) 0.0051(10)
C5 0.0381(12) 0.0377(12) 0.0437(12) 0.0037(9) 0.0229(10) 0.0007(9)
C6 0.0394(12) 0.0389(12) 0.0493(13) 0.0042(10) 0.0216(11) -0.0011(10)
C7 0.0381(12) 0.0408(12) 0.0594(15) 0.0131(11) 0.0204(11) 0.0036(10)
C8 0.0392(12) 0.0384(11) 0.0337(11) 0.0042(9) 0.0176(9) 0.0009(9)
C9 0.0396(12) 0.0337(11) 0.0326(11) 0.0012(9) 0.0180(9) 0.0002(9)
C10 0.0365(11) 0.0338(11) 0.0305(10) 0.0030(8) 0.0167(9) 0.0008(9)
C11 0.0429(13) 0.0314(10) 0.0317(11) 0.0022(8) 0.0169(10) -0.0012(9)
C12 0.0406(12) 0.0357(11) 0.0406(12) -0.0010(9) 0.0179(10) -0.0047(9)
C13 0.0351(12) 0.0430(12) 0.0415(12) 0.0018(10) 0.0149(10) -0.0022(10)
C14 0.0378(12) 0.0326(11) 0.0325(11) -0.0018(8) 0.0142(9) -0.0014(9)
C15 0.0462(13) 0.0347(11) 0.0381(12) -0.0021(9) 0.0184(10) -0.0053(9)
C16 0.0377(13) 0.0453(13) 0.0507(14) -0.0078(10) 0.0220(11) -0.0034(10)
C17 0.0378(12) 0.0423(13) 0.0488(14) -0.0091(10) 0.0133(10) 0.0028(10)
C18 0.0429(13) 0.0327(11) 0.0517(14) -0.0009(10) 0.0156(11) -0.0011(10)
C19 0.0408(12) 0.0366(11) 0.0456(13) 0.0002(10) 0.0219(10) -0.0012(9)
C20 0.0470(15) 0.0434(14) 0.085(2) -0.0167(14) 0.0208(14) 0.0041(12)
C21 0.0372(12) 0.0339(11) 0.0323(11) 0.0012(9) 0.0165(9) 0.0037(9)
C22 0.0394(12) 0.0325(11) 0.0439(12) -0.0065(9) 0.0209(10) 0.0002(9)
C23 0.0531(14) 0.0361(12) 0.0583(15) -0.0016(10) 0.0300(12) 0.0021(11)
C24 0.0695(19) 0.0370(13) 0.091(2) -0.0122(14) 0.0480(18) -0.0136(13)
C25 0.0486(17) 0.0623(18) 0.083(2) -0.0219(16) 0.0189(16) -0.0165(14)
C26 0.0509(15) 0.0606(17) 0.0587(16) -0.0098(13) 0.0086(13) -0.0055(13)
C27 0.0437(13) 0.0412(12) 0.0464(13) -0.0052(10) 0.0121(11) -0.0027(11)
N1S 0.0480(14) 0.0643(15) 0.0673(17) 0.0178(12) 0.0255(12) 0.0039(11)
O1S 0.0796(18) 0.165(3) 0.0941(19) -0.0021(19) 0.0293(15) -0.056(2)
O2S 0.0698(13) 0.0684(13) 0.0703(14) 0.0138(10) 0.0404(11) 0.0098(10)
C1S 0.0654(19) 0.080(2) 0.0705(19) 0.0134(16) 0.0373(15) -0.0039(15)
B1 0.070(2) 0.0434(16) 0.071(2) 0.0070(14) 0.0401(17) 0.0075(15)
F1A 0.094(3) 0.078(3) 0.109(4) 0.024(2) -0.030(2) -0.043(3)
F2A 0.0534(18) 0.084(2) 0.122(3) -0.026(2) 0.0053(17) -0.0137(15)
F3A 0.142(4) 0.123(3) 0.107(3) 0.005(3) 0.090(3) 0.032(3)
F4A 0.160(4) 0.075(2) 0.139(4) 0.027(2) 0.114(3) 0.002(2)
F2B 0.189(10) 0.133(7) 0.052(4) 0.012(4) 0.005(5) 0.027(7)
F4B 0.262(17) 0.248(15) 0.25(2) 0.088(12) 0.146(16) -0.084(13)
F3B 0.143(8) 0.097(6) 0.172(11) 0.035(7) 0.101(7) 0.052(7)
F1B 0.223(14) 0.136(9) 0.060(4) -0.027(5) 0.013(7) 0.102(8)

loop_
_atom_type_symbol
_atom_type_description
_atom_type_scat_dispersion_real
_atom_type_scat_dispersion_imag
_atom_type_scat_source
C C 0.0033 0.0016 'International Tables Vol C Tables 4.2.6.8 and 6.1.1.4'
H H 0.0000 0.0000 'International Tables Vol C Tables 4.2.6.8 and 6.1.1.4'
B B 0.0013 0.0007 'International Tables Vol C Tables 4.2.6.8 and 6.1.1.4'
N N 0.0061 0.0033 'International Tables Vol C Tables 4.2.6.8 and 6.1.1.4'
O O 0.0106 0.0060 'International Tables Vol C Tables 4.2.6.8 and 6.1.1.4'
F F 0.0171 0.0103 'International Tables Vol C Tables 4.2.6.8 and 6.1.1.4'

loop_
_geom_angle_atom_site_label_1
_geom_angle_atom_site_label_2
_geom_angle_atom_site_label_3
_geom_angle
C33 O1 C34 116.51(19)
C36 O2 C35 111.73(19)
C37 O3 C38 112.1(2)
C40 O4 C39 116.6(2)
C45 O5 C46 116.7(2)
C48 O6 C47 113.78(19)
C49 O7 C50 114.03(19)
C28 O8 C51 114.98(18)
O8 C28 C29 124.2(2)
O8 C28 C33 116.6(2)
C29 C28 C33 119.2(2)
C30 C29 C28 119.9(3)
C30 C29 H29A 120.0
C28 C29 H29A 120.0
C31 C30 C29 120.9(3)
C31 C30 H30A 119.5
C29 C30 H30A 119.5
C30 C31 C32 119.9(3)
C30 C31 H31A 120.0
C32 C31 H31A 120.0
C33 C32 C31 120.5(3)
C33 C32 H32A 119.8
C31 C32 H32A 119.8
O1 C33 C32 124.7(2)
O1 C33 C28 115.7(2)
C32 C33 C28 119.6(2)
O1 C34 C35 108.7(2)
O1 C34 H34A 110.0
C35 C34 H34A 110.0
O1 C34 H34B 110.0
C35 C34 H34B 110.0
H34A C34 H34B 108.3
O2 C35 C34 110.1(2)
O2 C35 H35A 109.6
C34 C35 H35A 109.6
O2 C35 H35B 109.6
C34 C35 H35B 109.6
H35A C35 H35B 108.2
O2 C36 C37 110.3(2)
O2 C36 H36A 109.6
C37 C36 H36A 109.6
O2 C36 H36B 109.6
C37 C36 H36B 109.6
H36A C36 H36B 108.1
O3 C37 C36 109.4(2)
O3 C37 H37A 109.8
C36 C37 H37A 109.8
O3 C37 H37B 109.8
C36 C37 H37B 109.8
H37A C37 H37B 108.2
O3 C38 C39 109.4(3)
O3 C38 H38A 109.8
C39 C38 H38A 109.8
O3 C38 H38B 109.8
C39 C38 H38B 109.8
H38A C38 H38B 108.2
O4 C39 C38 108.9(3)
O4 C39 H39A 109.9
C38 C39 H39A 109.9
O4 C39 H39B 109.9
C38 C39 H39B 109.9
H39A C39 H39B 108.3
O4 C40 C41 124.9(3)
O4 C40 C45 116.0(2)
C41 C40 C45 119.1(3)
C42 C41 C40 120.7(3)
C42 C41 H41A 119.6
C40 C41 H41A 119.6
C43 C42 C41 120.4(3)
C43 C42 H42A 119.8
C41 C42 H42A 119.8
C42 C43 C44 119.7(3)
C42 C43 H43A 120.2
C44 C43 H43A 120.2
C45 C44 C43 120.6(3)
C45 C44 H44A 119.7
C43 C44 H44A 119.7
O5 C45 C44 124.7(3)
O5 C45 C40 115.8(2)
C44 C45 C40 119.5(3)
O5 C46 C47 108.5(2)
O5 C46 H46A 110.0
C47 C46 H46A 110.0
O5 C46 H46B 110.0
C47 C46 H46B 110.0
H46A C46 H46B 108.4
O6 C47 C46 110.4(2)
O6 C47 H47A 109.6
C46 C47 H47A 109.6
O6 C47 H47B 109.6
C46 C47 H47B 109.6
H47A C47 H47B 108.1
O6 C48 C49 111.0(2)
O6 C48 H48A 109.4
C49 C48 H48A 109.4
O6 C48 H48B 109.4
C49 C48 H48B 109.4
H48A C48 H48B 108.0
O7 C49 C48 110.0(2)
O7 C49 H49A 109.7
C48 C49 H49A 109.7
O7 C49 H49B 109.7
C48 C49 H49B 109.7
H49A C49 H49B 108.2
O7 C50 C51 109.5(2)
O7 C50 H50A 109.8
C51 C50 H50A 109.8
O7 C50 H50B 109.8
C51 C50 H50B 109.8
H50A C50 H50B 108.2
O8 C51 C50 109.1(2)
O8 C51 H51A 109.9
C50 C51 H51A 109.9
O8 C51 H51B 109.9
C50 C51 H51B 109.9
H51A C51 H51B 108.3
C21 N1 C9 109.33(18)
C21 N1 H1A 125.3
C9 N1 H1A 125.3
C21 N2 C10 109.69(17)
C21 N2 H2A 125.2
C10 N2 H2A 125.2
C2 C1 H1B 109.5
C2 C1 H1C 109.5
H1B C1 H1C 109.5
C2 C1 H1D 109.5
H1B C1 H1D 109.5
H1C C1 H1D 109.5
C7 C2 C3 117.6(2)
C7 C2 C1 120.9(3)
C3 C2 C1 121.5(3)
C4 C3 C2 121.6(2)
C4 C3 H3A 119.2
C2 C3 H3A 119.2
C3 C4 C5 120.6(2)
C3 C4 H4A 119.7
C5 C4 H4A 119.7
C6 C5 C4 118.0(2)
C6 C5 C8 120.1(2)
C4 C5 C8 121.9(2)
C7 C6 C5 120.8(2)
C7 C6 H6A 119.6
C5 C6 H6A 119.6
C6 C7 C2 121.4(2)
C6 C7 H7A 119.3
C2 C7 H7A 119.3
C13 C8 C9 114.38(19)
C13 C8 C5 122.2(2)
C9 C8 C5 123.4(2)
N1 C9 C10 106.32(18)
N1 C9 C8 131.27(19)
C10 C9 C8 122.4(2)
N2 C10 C9 105.83(18)
N2 C10 C11 131.39(19)
C9 C10 C11 122.8(2)
C12 C11 C10 114.2(2)
C12 C11 C14 122.18(19)
C10 C11 C14 123.63(19)
C11 C12 C13 123.5(2)
C11 C12 H12A 118.3
C13 C12 H12A 118.3
C8 C13 C12 122.8(2)
C8 C13 H13A 118.6
C12 C13 H13A 118.6
C15 C14 C19 117.84(19)
C15 C14 C11 121.71(19)
C19 C14 C11 120.44(19)
C16 C15 C14 120.7(2)
C16 C15 H15A 119.6
C14 C15 H15A 119.6
C15 C16 C17 121.6(2)
C15 C16 H16A 119.2
C17 C16 H16A 119.2
C16 C17 C18 117.2(2)
C16 C17 C20 121.1(2)
C18 C17 C20 121.6(2)
C19 C18 C17 121.4(2)
C19 C18 H18A 119.3
C17 C18 H18A 119.3
C18 C19 C14 121.2(2)
C18 C19 H19A 119.4
C14 C19 H19A 119.4
C17 C20 H20A 109.5
C17 C20 H20B 109.5
H20A C20 H20B 109.5
C17 C20 H20C 109.5
H20A C20 H20C 109.5
H20B C20 H20C 109.5
N2 C21 N1 108.80(18)
N2 C21 C22 124.34(18)
N1 C21 C22 126.85(19)
C23 C22 C27 120.3(2)
C23 C22 C21 121.3(2)
C27 C22 C21 118.3(2)
C22 C23 C24 119.4(3)
C22 C23 H23A 120.3
C24 C23 H23A 120.3
C25 C24 C23 120.0(3)
C25 C24 H24A 120.0
C23 C24 H24A 120.0
C26 C25 C24 120.3(3)
C26 C25 H25A 119.8
C24 C25 H25A 119.8
C25 C26 C27 120.4(3)
C25 C26 H26A 119.8
C27 C26 H26A 119.8
C26 C27 C22 119.6(2)
C26 C27 H27A 120.2
C22 C27 H27A 120.2
O1S N1S O2S 123.8(3)
O1S N1S C1S 117.6(3)
O2S N1S C1S 118.6(3)
N1S C1S H1SA 109.5
N1S C1S H1SB 109.5
H1SA C1S H1SB 109.5
N1S C1S H1SC 109.5
H1SA C1S H1SC 109.5
H1SB C1S H1SC 109.5
F1B B1 F4B 114.6(9)
F1B B1 F2B 116.8(7)
F4B B1 F2B 111.8(9)
F1B B1 F3A 140.7(7)
F4B B1 F3A 94.2(9)
F2B B1 F3A 71.5(6)
F1B B1 F1A 26.6(7)
F4B B1 F1A 135.2(9)
F2B B1 F1A 109.7(6)
F3A B1 F1A 114.5(4)
F1B B1 F4A 89.8(7)
F4B B1 F4A 27.2(9)
F2B B1 F4A 137.2(7)
F3A B1 F4A 109.7(4)
F1A B1 F4A 108.1(4)
F1B B1 F2A 96.1(6)
F4B B1 F2A 93.6(9)
F2B B1 F2A 40.7(5)
F3A B1 F2A 108.8(4)
F1A B1 F2A 107.4(4)
F4A B1 F2A 108.2(4)
F1B B1 F3B 103.9(7)
F4B B1 F3B 104.6(9)
F2B B1 F3B 103.2(7)
F3A B1 F3B 40.0(5)
F1A B1 F3B 81.2(6)
F4A B1 F3B 101.8(6)
F2A B1 F3B 143.8(6)

loop_
_geom_bond_atom_site_label_1
_geom_bond_atom_site_label_2
_geom_bond_distance
O1 C33 1.374(3)
O1 C34 1.432(3)
O2 C36 1.427(3)
O2 C35 1.431(3)
O3 C37 1.414(3)
O3 C38 1.417(4)
O4 C40 1.379(4)
O4 C39 1.427(3)
O5 C45 1.373(3)
O5 C46 1.438(3)
O6 C48 1.414(3)
O6 C47 1.425(3)
O7 C49 1.392(3)
O7 C50 1.415(3)
O8 C28 1.369(3)
O8 C51 1.441(3)
C28 C29 1.396(4)
C28 C33 1.398(3)
C29 C30 1.380(4)
C29 H29A 0.9300
C30 C31 1.352(5)
C30 H30A 0.9300
C31 C32 1.395(4)
C31 H31A 0.9300
C32 C33 1.375(4)
C32 H32A 0.9300
C34 C35 1.481(4)
C34 H34A 0.9700
C34 H34B 0.9700
C35 H35A 0.9700
C35 H35B 0.9700
C36 C37 1.484(5)
C36 H36A 0.9700
C36 H36B 0.9700
C37 H37A 0.9700
C37 H37B 0.9700
C38 C39 1.499(5)
C38 H38A 0.9700
C38 H38B 0.9700
C39 H39A 0.9700
C39 H39B 0.9700
C40 C41 1.379(4)
C40 C45 1.401(4)
C41 C42 1.378(5)
C41 H41A 0.9300
C42 C43 1.370(5)
C42 H42A 0.9300
C43 C44 1.383(5)
C43 H43A 0.9300
C44 C45 1.383(4)
C44 H44A 0.9300
C46 C47 1.472(4)
C46 H46A 0.9700
C46 H46B 0.9700
C47 H47A 0.9700
C47 H47B 0.9700
C48 C49 1.488(4)
C48 H48A 0.9700
C48 H48B 0.9700
C49 H49A 0.9700
C49 H49B 0.9700
C50 C51 1.479(4)
C50 H50A 0.9700
C50 H50B 0.9700
C51 H51A 0.9700
C51 H51B 0.9700
N1 C21 1.326(3)
N1 C9 1.380(3)
N1 H1A 0.8600
N2 C21 1.326(3)
N2 C10 1.379(3)
N2 H2A 0.8600
C1 C2 1.502(4)
C1 H1B 0.9600
C1 H1C 0.9600
C1 H1D 0.9600
C2 C7 1.390(4)
C2 C3 1.391(4)
C3 C4 1.384(4)
C3 H3A 0.9300
C4 C5 1.399(3)
C4 H4A 0.9300
C5 C6 1.395(3)
C5 C8 1.478(3)
C6 C7 1.385(3)
C6 H6A 0.9300
C7 H7A 0.9300
C8 C13 1.387(3)
C8 C9 1.410(3)
C9 C10 1.392(3)
C10 C11 1.407(3)
C11 C12 1.381(3)
C11 C14 1.481(3)
C12 C13 1.397(3)
C12 H12A 0.9300
C13 H13A 0.9300
C14 C15 1.389(3)
C14 C19 1.392(3)
C15 C16 1.385(3)
C15 H15A 0.9300
C16 C17 1.391(3)
C16 H16A 0.9300
C17 C18 1.392(4)
C17 C20 1.509(3)
C18 C19 1.379(3)
C18 H18A 0.9300
C19 H19A 0.9300
C20 H20A 0.9600
C20 H20B 0.9600
C20 H20C 0.9600
C21 C22 1.465(3)
C22 C23 1.379(3)
C22 C27 1.391(3)
C23 C24 1.389(4)
C23 H23A 0.9300
C24 C25 1.386(5)
C24 H24A 0.9300
C25 C26 1.365(4)
C25 H25A 0.9300
C26 C27 1.380(4)
C26 H26A 0.9300
C27 H27A 0.9300
N1S O1S 1.196(4)
N1S O2S 1.212(3)
N1S C1S 1.469(4)
C1S H1SA 0.9600
C1S H1SB 0.9600
C1S H1SC 0.9600
B1 F1B 1.274(9)
B1 F4B 1.278(11)
B1 F2B 1.291(8)
B1 F3A 1.335(5)
B1 F1A 1.348(5)
B1 F4A 1.383(5)
B1 F2A 1.388(5)
B1 F3B 1.415(9)
